data_2236107
loop_
_publ_author_name
'Kowiel, M.'
'Zelisko, N.'
'Atamanyuk, D.'
'Lesyk, R.'
'Gzella, A. K.'

_publ_section_title
;
 2-[7-(3,5-Dibromo-2-hydroxyphenyl)-6-ethoxycarbonyl-2-oxo-5<i>H</i>-2,3,6,7-tetrahydrothiopyrano[2,3-<i>d</i>][1,3]thiazol-6-yl]acetic
 acid ethanol monosolvate
;
_journal_coeditor_code BT5997
_journal_issue 9
_journal_name_full 'Acta Crystallographica Section E'
_journal_page_first o2721
_journal_page_last o2722
_journal_paper_doi 10.1107/S1600536812035325
_journal_volume 68
_journal_year 2012
_chemical_formula_iupac 'C17 H15 Br2 N O6 S2, C2 H6 O'
_chemical_formula_moiety 'C17 H15 Br2 N O6 S2, C2 H6 O'
_chemical_formula_sum 'C19 H21 Br2 N O7 S2'
_chemical_formula_weight 599.31
_chemical_melting_point_gt 510
_chemical_melting_point_lt 512
_chemical_name_systematic
;
2-[7-(3,5-Dibromo-2-hydroxyphenyl)-6-ethoxycarbonyl-2-oxo-5<i>H</i>-2,3,6,7-
tetrahydrothiopyrano[2,3-<i>d</i>][1,3]thiazol-6-yl]acetic acid
ethanol monosolvate
;
_space_group_IT_number 14
_symmetry_cell_setting monoclinic
_symmetry_space_group_name_Hall '-P 2yn'
_symmetry_space_group_name_H-M 'P 1 21/n 1'
_atom_sites_solution_hydrogens geom
_atom_sites_solution_primary direct
_atom_sites_solution_secondary difmap
_audit_creation_method SHELXL-97
_cell_angle_alpha 90.00
_cell_angle_beta 113.303(6)
_cell_angle_gamma 90.00
_cell_formula_units_Z 4
_cell_length_a 16.8176(9)
_cell_length_b 8.1654(4)
_cell_length_c 18.3841(9)
_cell_measurement_reflns_used 6534
_cell_measurement_temperature 130(2)
_cell_measurement_theta_max 29.06
_cell_measurement_theta_min 2.41
_cell_volume 2318.6(2)
_computing_cell_refinement
;
CrysAlis PRO (Oxford Diffraction, 2009)
;
_computing_data_collection
;
CrysAlis PRO (Oxford Diffraction, 2009)
;
_computing_data_reduction
;
CrysAlis PRO (Oxford Diffraction, 2009)
;
_computing_molecular_graphics 'ORTEP-3 for Windows (Farrugia, 1997)'
_computing_publication_material 'WinGX (Farrugia, 1999) and PLATON (Spek, 2009)'
_computing_structure_refinement 'SHELXL97 (Sheldrick, 2008)'
_computing_structure_solution 'SHELXS97 (Sheldrick, 2008)'
_diffrn_ambient_temperature 130(2)
_diffrn_measured_fraction_theta_full 1.000
_diffrn_measured_fraction_theta_max 0.891
_diffrn_measurement_device_type 'Oxford Diffraction Xcalibur Atlas'
_diffrn_measurement_method '\w scans'
_diffrn_radiation_monochromator graphite
_diffrn_radiation_source 'Enhance (Mo) X-ray Source'
_diffrn_radiation_type 'Mo K\a'
_diffrn_radiation_wavelength 0.71073
_diffrn_reflns_av_R_equivalents 0.0224
_diffrn_reflns_av_sigmaI/netI 0.0261
_diffrn_reflns_limit_h_max 22
_diffrn_reflns_limit_h_min -22
_diffrn_reflns_limit_k_max 11
_diffrn_reflns_limit_k_min -10
_diffrn_reflns_limit_l_max 24
_diffrn_reflns_limit_l_min -24
_diffrn_reflns_number 15312
_diffrn_reflns_theta_full 25.00
_diffrn_reflns_theta_max 29.08
_diffrn_reflns_theta_min 2.41
_diffrn_standards_decay_% 2
_exptl_absorpt_coefficient_mu 3.716
_exptl_absorpt_correction_T_max 1.00000
_exptl_absorpt_correction_T_min 0.76087
_exptl_absorpt_correction_type multi-scan
_exptl_absorpt_process_details
;
(CrysAlis PRO; Oxford Diffraction, 2009)
;
_exptl_crystal_colour colourless
_exptl_crystal_density_diffrn 1.717
_exptl_crystal_density_method 'not measured'
_exptl_crystal_description block
_exptl_crystal_F_000 1200
_exptl_crystal_size_max 0.45
_exptl_crystal_size_mid 0.40
_exptl_crystal_size_min 0.25
_refine_diff_density_max 1.081
_refine_diff_density_min -0.873
_refine_ls_extinction_method none
_refine_ls_goodness_of_fit_ref 1.087
_refine_ls_hydrogen_treatment mixed
_refine_ls_matrix_type full
_refine_ls_number_parameters 298
_refine_ls_number_reflns 5539
_refine_ls_number_restraints 0
_refine_ls_restrained_S_all 1.087
_refine_ls_R_factor_all 0.0350
_refine_ls_R_factor_gt 0.0268
_refine_ls_shift/su_max 0.002
_refine_ls_shift/su_mean 0.000
_refine_ls_structure_factor_coef Fsqd
_refine_ls_weighting_details 'calc w=1/[\s^2^(Fo^2^)+(0.0440P)^2^] where P=(Fo^2^+2Fc^2^)/3'
_refine_ls_weighting_scheme calc
_refine_ls_wR_factor_gt 0.0722
_refine_ls_wR_factor_ref 0.0734
_reflns_number_gt 4500
_reflns_number_total 5539
_reflns_threshold_expression I>2\s(I)
_cod_data_source_file bt5997.cif
_cod_data_source_block I
_cod_original_sg_symbol_H-M 'P 21/n'
_cod_database_code 2236107
_cod_database_fobs_code 2236107

loop_
_symmetry_equiv_pos_as_xyz
'x, y, z'
'-x+1/2, y+1/2, -z+1/2'
'-x, -y, -z'
'x+1/2, -y+1/2, z+1/2'

loop_
_atom_site_type_symbol
_atom_site_label
_atom_site_fract_x
_atom_site_fract_y
_atom_site_fract_z
_atom_site_U_iso_or_equiv
_atom_site_adp_type
_atom_site_calc_flag
_atom_site_refinement_flags
_atom_site_occupancy
_atom_site_symmetry_multiplicity
Br Br1 0.996319(13) 0.62878(3) 0.839566(12) 0.03491(8) Uani d . 1 1
Br Br2 1.074501(12) 0.35750(3) 0.592151(13) 0.02712(7) Uani d . 1 1
S S1 0.75077(3) 0.80961(6) 0.48078(3) 0.01618(11) Uani d . 1 1
C C2 0.71841(11) 0.8163(2) 0.37660(11) 0.0157(4) Uani d . 1 1
N N3 0.69780(10) 0.66259(19) 0.34724(9) 0.0148(3) Uani d . 1 1
H H3 0.6864(14) 0.639(3) 0.2971(14) 0.017(6) Uiso d . 1 1
C C4 0.70683(11) 0.5421(2) 0.40400(10) 0.0126(4) Uani d . 1 1
S S5 0.68259(3) 0.33898(6) 0.37237(3) 0.01932(11) Uani d . 1 1
C C6 0.72417(12) 0.2434(2) 0.46983(11) 0.0144(4) Uani d . 1 1
H H6A 0.7010 0.1332 0.4647 0.017 Uiso calc R 1 1
H H6B 0.7866 0.2345 0.4884 0.017 Uiso calc R 1 1
C C7 0.70239(11) 0.3352(2) 0.53289(10) 0.0115(3) Uani d . 1 1
C C8 0.74732(10) 0.5062(2) 0.55304(10) 0.0104(3) Uani d . 1 1
H H8 0.7183 0.5682 0.5812 0.013 Uiso calc R 1 1
C C9 0.73311(11) 0.5980(2) 0.47848(10) 0.0115(4) Uani d . 1 1
O O10 0.71500(8) 0.94164(17) 0.33849(8) 0.0213(3) Uani d . 1 1
C C11 0.60359(11) 0.3610(2) 0.50519(11) 0.0140(4) Uani d . 1 1
H H11A 0.5927 0.4331 0.5422 0.017 Uiso calc R 1 1
H H11B 0.5816 0.4140 0.4538 0.017 Uiso calc R 1 1
C C12 0.55580(11) 0.2028(2) 0.49939(11) 0.0156(4) Uani d . 1 1
O O13 0.59224(8) 0.07109(16) 0.51734(8) 0.0178(3) Uani d . 1 1
O O14 0.47090(8) 0.22172(18) 0.47434(9) 0.0224(3) Uani d . 1 1
H H14 0.4454(16) 0.132(3) 0.4748(16) 0.037(8) Uiso d . 1 1
C C15 0.73196(11) 0.2392(2) 0.61104(11) 0.0132(4) Uani d . 1 1
O O16 0.70277(8) 0.26568(16) 0.66029(7) 0.0182(3) Uani d . 1 1
O O17 0.79311(8) 0.12991(15) 0.61807(8) 0.0171(3) Uani d . 1 1
C C18 0.82447(13) 0.0290(3) 0.69041(12) 0.0246(5) Uani d . 1 1
H H18A 0.8501 -0.0706 0.6807 0.030 Uiso calc R 1 1
H H18B 0.7759 -0.0016 0.7033 0.030 Uiso calc R 1 1
C C19 0.89052(17) 0.1187(3) 0.75959(15) 0.0419(7) Uani d . 1 1
H H19A 0.8633 0.2095 0.7738 0.063 Uiso calc R 1 1
H H19B 0.9361 0.1583 0.7452 0.063 Uiso calc R 1 1
H H19C 0.9143 0.0455 0.8038 0.063 Uiso calc R 1 1
C C20 0.84402(11) 0.4998(2) 0.60762(10) 0.0112(3) Uani d . 1 1
C C21 0.87065(11) 0.5535(2) 0.68594(10) 0.0133(4) Uani d . 1 1
C C22 0.95879(12) 0.5481(3) 0.73445(10) 0.0186(4) Uani d . 1 1
C C23 1.02008(11) 0.4888(3) 0.70848(11) 0.0202(4) Uani d . 1 1
H H23 1.0783 0.4837 0.7423 0.024 Uiso calc R 1 1
C C24 0.99208(12) 0.4375(2) 0.63082(12) 0.0173(4) Uani d . 1 1
C C25 0.90546(11) 0.4444(2) 0.58003(11) 0.0143(4) Uani d . 1 1
H H25 0.8883 0.4122 0.5275 0.017 Uiso calc R 1 1
O O26 0.80868(9) 0.61034(17) 0.70964(8) 0.0207(3) Uani d . 1 1
H H26 0.8325(17) 0.644(3) 0.7654(17) 0.046(8) Uiso d . 1 1
O O27 0.84716(10) 1.0647(2) 0.30489(9) 0.0325(4) Uani d . 1 1
H H27 0.8036(16) 1.032(3) 0.3155(15) 0.041(7) Uiso d . 1 1
C C28 0.91066(14) 1.1225(3) 0.37811(13) 0.0307(5) Uani d . 1 1
H H28A 0.9057 1.0634 0.4219 0.037 Uiso calc R 1 1
H H28B 0.9016 1.2380 0.3845 0.037 Uiso calc R 1 1
C C29 0.99888(15) 1.0965(3) 0.37809(17) 0.0432(7) Uani d . 1 1
H H29A 1.0085 0.9815 0.3744 0.065 Uiso calc R 1 1
H H29B 1.0419 1.1392 0.4262 0.065 Uiso calc R 1 1
H H29C 1.0027 1.1523 0.3336 0.065 Uiso calc R 1 1

loop_
_atom_site_aniso_label
_atom_site_aniso_U_11
_atom_site_aniso_U_22
_atom_site_aniso_U_33
_atom_site_aniso_U_12
_atom_site_aniso_U_13
_atom_site_aniso_U_23
Br1 0.01994(11) 0.0685(2) 0.01402(10) -0.00743(10) 0.00428(8) -0.01027(10)
Br2 0.01891(11) 0.03218(14) 0.03580(13) 0.00589(9) 0.01672(9) 0.00288(10)
S1 0.0194(2) 0.0091(2) 0.0160(2) -0.00223(18) 0.00270(18) 0.00152(18)
C2 0.0100(8) 0.0176(10) 0.0185(9) 0.0012(7) 0.0047(7) 0.0051(8)
N3 0.0163(8) 0.0157(8) 0.0126(7) 0.0013(6) 0.0059(6) 0.0032(6)
C4 0.0135(8) 0.0123(9) 0.0132(8) 0.0003(7) 0.0064(7) 0.0008(7)
S5 0.0323(3) 0.0126(2) 0.0124(2) -0.0027(2) 0.00818(19) -0.00275(18)
C6 0.0185(9) 0.0100(9) 0.0158(8) -0.0028(7) 0.0079(7) -0.0002(7)
C7 0.0128(8) 0.0092(8) 0.0132(8) -0.0004(7) 0.0057(7) 0.0013(7)
C8 0.0116(8) 0.0093(9) 0.0109(8) -0.0008(7) 0.0051(6) -0.0008(7)
C9 0.0108(8) 0.0076(8) 0.0153(8) -0.0006(7) 0.0045(7) 0.0007(7)
O10 0.0198(7) 0.0173(7) 0.0241(7) -0.0006(6) 0.0058(6) 0.0102(6)
C11 0.0137(8) 0.0120(9) 0.0165(9) -0.0002(7) 0.0062(7) 0.0002(7)
C12 0.0138(8) 0.0191(10) 0.0140(8) -0.0025(8) 0.0057(7) -0.0006(8)
O13 0.0160(6) 0.0110(7) 0.0258(7) -0.0024(5) 0.0076(5) 0.0003(6)
O14 0.0144(7) 0.0158(7) 0.0340(8) -0.0040(6) 0.0064(6) 0.0028(6)
C15 0.0130(8) 0.0094(9) 0.0164(8) -0.0032(7) 0.0050(7) 0.0008(7)
O16 0.0245(7) 0.0170(7) 0.0161(6) 0.0012(6) 0.0114(6) 0.0035(5)
O17 0.0189(6) 0.0149(7) 0.0186(7) 0.0055(5) 0.0087(5) 0.0077(5)
C18 0.0277(11) 0.0191(11) 0.0273(11) 0.0066(9) 0.0112(9) 0.0122(9)
C19 0.0368(13) 0.0460(16) 0.0305(13) 0.0038(11) 0.0001(11) 0.0122(11)
C20 0.0132(8) 0.0084(8) 0.0120(8) -0.0019(7) 0.0051(7) 0.0016(7)
C21 0.0147(8) 0.0132(9) 0.0139(8) -0.0030(7) 0.0075(7) 0.0007(7)
C22 0.0176(9) 0.0250(11) 0.0104(8) -0.0043(8) 0.0024(7) -0.0002(8)
C23 0.0123(9) 0.0271(11) 0.0183(9) -0.0019(8) 0.0028(7) 0.0053(8)
C24 0.0141(8) 0.0182(10) 0.0227(9) 0.0013(8) 0.0106(7) 0.0036(8)
C25 0.0158(9) 0.0120(9) 0.0160(8) -0.0018(7) 0.0072(7) 0.0000(7)
O26 0.0204(7) 0.0289(8) 0.0149(7) -0.0018(6) 0.0091(6) -0.0064(6)
O27 0.0262(8) 0.0515(11) 0.0188(7) -0.0123(8) 0.0079(6) 0.0049(7)
C28 0.0312(12) 0.0357(14) 0.0252(11) -0.0081(10) 0.0111(9) -0.0066(10)
C29 0.0270(12) 0.0459(16) 0.0511(16) -0.0037(11) 0.0094(11) 0.0067(13)

loop_
_atom_type_symbol
_atom_type_description
_atom_type_scat_dispersion_real
_atom_type_scat_dispersion_imag
_atom_type_scat_source
C C 0.0033 0.0016 'International Tables Vol C Tables 4.2.6.8 and 6.1.1.4'
H H 0.0000 0.0000 'International Tables Vol C Tables 4.2.6.8 and 6.1.1.4'
N N 0.0061 0.0033 'International Tables Vol C Tables 4.2.6.8 and 6.1.1.4'
O O 0.0106 0.0060 'International Tables Vol C Tables 4.2.6.8 and 6.1.1.4'
S S 0.1246 0.1234 'International Tables Vol C Tables 4.2.6.8 and 6.1.1.4'
Br Br -0.2901 2.4595 'International Tables Vol C Tables 4.2.6.8 and 6.1.1.4'

loop_
_geom_angle_atom_site_label_1
_geom_angle_atom_site_label_2
_geom_angle_atom_site_label_3
_geom_angle
C9 S1 C2 91.59(9)
O10 C2 N3 126.65(18)
O10 C2 S1 124.54(16)
N3 C2 S1 108.81(14)
C2 N3 C4 114.77(16)
C2 N3 H3 122.1(14)
C4 N3 H3 122.6(14)
C9 C4 N3 114.66(17)
C9 C4 S5 126.90(15)
N3 C4 S5 118.44(13)
C4 S5 C6 97.51(8)
C7 C6 S5 114.75(12)
C7 C6 H6A 108.6
S5 C6 H6A 108.6
C7 C6 H6B 108.6
S5 C6 H6B 108.6
H6A C6 H6B 107.6
C15 C7 C6 111.71(14)
C15 C7 C11 106.57(14)
C6 C7 C11 111.24(14)
C15 C7 C8 106.69(13)
C6 C7 C8 112.13(14)
C11 C7 C8 108.21(14)
C9 C8 C20 111.07(14)
C9 C8 C7 110.11(14)
C20 C8 C7 114.34(13)
C9 C8 H8 107.0
C20 C8 H8 107.0
C7 C8 H8 107.0
C4 C9 C8 129.31(16)
C4 C9 S1 110.15(14)
C8 C9 S1 120.54(13)
C12 C11 C7 112.39(15)
C12 C11 H11A 109.1
C7 C11 H11A 109.1
C12 C11 H11B 109.1
C7 C11 H11B 109.1
H11A C11 H11B 107.9
O13 C12 O14 123.74(17)
O13 C12 C11 122.87(16)
O14 C12 C11 113.39(16)
C12 O14 H14 112.1(17)
O16 C15 O17 125.14(17)
O16 C15 C7 122.17(16)
O17 C15 C7 112.67(15)
C15 O17 C18 116.76(15)
O17 C18 C19 111.79(18)
O17 C18 H18A 109.3
C19 C18 H18A 109.3
O17 C18 H18B 109.3
C19 C18 H18B 109.3
H18A C18 H18B 107.9
C18 C19 H19A 109.5
C18 C19 H19B 109.5
H19A C19 H19B 109.5
C18 C19 H19C 109.5
H19A C19 H19C 109.5
H19B C19 H19C 109.5
C25 C20 C21 119.64(15)
C25 C20 C8 121.24(15)
C21 C20 C8 119.12(15)
O26 C21 C22 124.10(16)
O26 C21 C20 117.57(15)
C22 C21 C20 118.33(16)
C23 C22 C21 122.58(17)
C23 C22 Br1 118.67(13)
C21 C22 Br1 118.74(14)
C24 C23 C22 117.86(16)
C24 C23 H23 121.1
C22 C23 H23 121.1
C23 C24 C25 121.48(18)
C23 C24 Br2 119.28(14)
C25 C24 Br2 119.23(15)
C24 C25 C20 120.06(17)
C24 C25 H25 120.0
C20 C25 H25 120.0
C21 O26 H26 112.4(16)
C28 O27 H27 105.8(17)
O27 C28 C29 108.9(2)
O27 C28 H28A 109.9
C29 C28 H28A 109.9
O27 C28 H28B 109.9
C29 C28 H28B 109.9
H28A C28 H28B 108.3
C28 C29 H29A 109.5
C28 C29 H29B 109.5
H29A C29 H29B 109.5
C28 C29 H29C 109.5
H29A C29 H29C 109.5
H29B C29 H29C 109.5

loop_
_geom_bond_atom_site_label_1
_geom_bond_atom_site_label_2
_geom_bond_distance
Br1 C22 1.8980(18)
Br2 C24 1.9061(19)
S1 C9 1.7510(18)
S1 C2 1.773(2)
C2 O10 1.229(2)
C2 N3 1.356(3)
N3 C4 1.398(2)
N3 H3 0.88(2)
C4 C9 1.342(2)
C4 S5 1.7515(19)
S5 C6 1.8212(19)
C6 C7 1.541(3)
C6 H6A 0.9700
C6 H6B 0.9700
C7 C15 1.536(2)
C7 C11 1.548(2)
C7 C8 1.561(2)
C8 C9 1.496(2)
C8 C20 1.537(2)
C8 H8 0.9800
C11 C12 1.503(3)
C11 H11A 0.9700
C11 H11B 0.9700
C12 O13 1.217(2)
C12 O14 1.325(2)
O14 H14 0.85(3)
C15 O16 1.208(2)
C15 O17 1.329(2)
O17 C18 1.473(2)
C18 C19 1.507(3)
C18 H18A 0.9700
C18 H18B 0.9700
C19 H19A 0.9600
C19 H19B 0.9600
C19 H19C 0.9600
C20 C25 1.394(3)
C20 C21 1.398(2)
C21 O26 1.361(2)
C21 C22 1.396(2)
C22 C23 1.383(3)
C23 C24 1.380(3)
C23 H23 0.9300
C24 C25 1.386(2)
C25 H25 0.9300
O26 H26 0.98(3)
O27 C28 1.427(3)
O27 H27 0.87(3)
C28 C29 1.499(3)
C28 H28A 0.9700
C28 H28B 0.9700
C29 H29A 0.9600
C29 H29B 0.9600
C29 H29C 0.9600

loop_
_geom_hbond_atom_site_label_D
_geom_hbond_atom_site_label_H
_geom_hbond_atom_site_label_A
_geom_hbond_site_symmetry_A
_geom_hbond_distance_DH
_geom_hbond_distance_HA
_geom_hbond_distance_DA
_geom_hbond_angle_DHA
_geom_hbond_publ_flag
O26 H26 Br1 . 0.98(3) 2.55(3) 3.1181(15) 117(2) y
C6 H6A O13 . 0.97 2.44 3.033(2) 119 y
N3 H3 O27 2_645 0.89(2) 1.83(2) 2.713(2) 171(3) y
O14 H14 O13 3_656 0.85(3) 1.80(3) 2.645(2) 171(3) y
O26 H26 O16 2_656 0.98(3) 1.96(3) 2.7800(19) 139(2) y
O27 H27 O10 . 0.87(3) 1.86(3) 2.724(2) 174(2) y
C6 H6A S1 1_545 0.97 2.75 3.5659(17) 142 y
C23 H23 O10 4_565 0.93 2.36 3.253(2) 161 y

loop_
_geom_torsion_atom_site_label_1
_geom_torsion_atom_site_label_2
_geom_torsion_atom_site_label_3
_geom_torsion_atom_site_label_4
_geom_torsion
C9 S1 C2 O10 178.68(17)
C9 S1 C2 N3 -0.71(14)
O10 C2 N3 C4 -179.39(17)
S1 C2 N3 C4 -0.01(19)
C2 N3 C4 C9 1.0(2)
C2 N3 C4 S5 -179.55(13)
C9 C4 S5 C6 -10.25(18)
N3 C4 S5 C6 170.43(14)
C4 S5 C6 C7 41.76(14)
S5 C6 C7 C15 174.57(12)
S5 C6 C7 C11 55.62(17)
S5 C6 C7 C8 -65.71(16)
C15 C7 C8 C9 171.17(14)
C6 C7 C8 C9 48.57(19)
C11 C7 C8 C9 -74.49(18)
C15 C7 C8 C20 45.32(19)
C6 C7 C8 C20 -77.29(18)
C11 C7 C8 C20 159.65(15)
N3 C4 C9 C8 178.26(16)
S5 C4 C9 C8 -1.1(3)
N3 C4 C9 S1 -1.5(2)
S5 C4 C9 S1 179.11(11)
C20 C8 C9 C4 111.4(2)
C7 C8 C9 C4 -16.3(3)
C20 C8 C9 S1 -68.83(18)
C7 C8 C9 S1 163.48(12)
C2 S1 C9 C4 1.28(14)
C2 S1 C9 C8 -178.54(14)
C15 C7 C11 C12 -54.49(19)
C6 C7 C11 C12 67.49(19)
C8 C7 C11 C12 -168.91(14)
C7 C11 C12 O13 2.3(3)
C7 C11 C12 O14 -178.81(15)
C6 C7 C15 O16 -160.59(16)
C11 C7 C15 O16 -38.9(2)
C8 C7 C15 O16 76.5(2)
C6 C7 C15 O17 20.9(2)
C11 C7 C15 O17 142.56(15)
C8 C7 C15 O17 -102.00(16)
O16 C15 O17 C18 2.8(3)
C7 C15 O17 C18 -178.74(15)
C15 O17 C18 C19 -81.1(2)
C9 C8 C20 C25 -52.6(2)
C7 C8 C20 C25 72.8(2)
C9 C8 C20 C21 126.18(18)
C7 C8 C20 C21 -108.48(18)
C25 C20 C21 O26 178.33(16)
C8 C20 C21 O26 -0.5(2)
C25 C20 C21 C22 -0.7(3)
C8 C20 C21 C22 -179.45(16)
O26 C21 C22 C23 179.74(18)
C20 C21 C22 C23 -1.3(3)
O26 C21 C22 Br1 -1.4(3)
C20 C21 C22 Br1 177.50(14)
C21 C22 C23 C24 1.7(3)
Br1 C22 C23 C24 -177.11(15)
C22 C23 C24 C25 -0.1(3)
C22 C23 C24 Br2 179.24(15)
C23 C24 C25 C20 -1.8(3)
Br2 C24 C25 C20 178.81(14)
C21 C20 C25 C24 2.2(3)
C8 C20 C25 C24 -179.02(16)
